data_2214008
loop_
_publ_author_name
'Siero\'n, Les\/law'

_publ_section_title
;
 Aquabis(chloroacetato-\k<i>O</i>)bis(pyridine-\k<i>N</i>)copper(II)
;
_journal_coeditor_code YA2049
_journal_issue 6
_journal_name_full 'Acta Crystallographica Section E'
_journal_page_first m1659
_journal_page_last m1661
_journal_paper_doi 10.1107/S1600536807022301
_journal_volume 63
_journal_year 2007
_chemical_formula_iupac '[Cu (C2 H2 Cl O2)2 (C5 H5 N)2 (H2 O)]'
_chemical_formula_moiety 'C14 H16 Cl2 Cu N2 O5'
_chemical_formula_sum 'C14 H16 Cl2 Cu N2 O5'
_chemical_formula_weight 426.74
_chemical_name_systematic
;
Aquabis(chloroacetato-\k<i>O</i>)bis(pyridine-\kN)copper(II)
;
_space_group_IT_number 15
_symmetry_cell_setting monoclinic
_symmetry_space_group_name_Hall '-C 2yc'
_symmetry_space_group_name_H-M 'C 1 2/c 1'
_atom_sites_solution_hydrogens difmap
_atom_sites_solution_primary direct
_cell_angle_alpha 90
_cell_angle_beta 90.511(3)
_cell_angle_gamma 90
_cell_formula_units_Z 4
_cell_length_a 16.3650(6)
_cell_length_b 5.8030(2)
_cell_length_c 18.3458(6)
_cell_measurement_reflns_used 7451
_cell_measurement_temperature 295
_cell_measurement_theta_max 30.1
_cell_measurement_theta_min 2.3
_cell_volume 1742.16(10)
_computing_cell_refinement 'CrysAlis RED (Oxford Diffraction, 2006)'
_computing_data_collection 'CrysAlis CCD (Oxford Diffraction, 2006)'
_computing_data_reduction 'CrysAlis RED'
_computing_molecular_graphics 'SHELXTL and Mercury (Macrae <i>et al.</i>,  2006)'
_computing_publication_material
;
PLATON (Spek, 2003) and publCIF (Westrip, 2007)
;
_computing_structure_refinement SHELXTL
_computing_structure_solution 'SHELXTL (Sheldrick, 2001)'
_diffrn_ambient_temperature 295
_diffrn_detector_area_resol_mean 8.2356
_diffrn_measured_fraction_theta_full 0.999
_diffrn_measured_fraction_theta_max 0.999
_diffrn_measurement_device_type 'Kuma KM-4 CCD area-detector'
_diffrn_measurement_method \w
_diffrn_radiation_monochromator graphite
_diffrn_radiation_type MoK\a
_diffrn_radiation_wavelength 0.71073
_diffrn_reflns_av_R_equivalents 0.020
_diffrn_reflns_av_sigmaI/netI 0.011
_diffrn_reflns_limit_h_max 19
_diffrn_reflns_limit_h_min -19
_diffrn_reflns_limit_k_max 6
_diffrn_reflns_limit_k_min -6
_diffrn_reflns_limit_l_max 21
_diffrn_reflns_limit_l_min -21
_diffrn_reflns_number 7787
_diffrn_reflns_reduction_process
;
;
_diffrn_reflns_theta_full 25.0
_diffrn_reflns_theta_max 25.0
_diffrn_reflns_theta_min 3.3
_diffrn_standards_decay_% 0
_diffrn_standards_interval_count 0
_diffrn_standards_number 0
_exptl_absorpt_coefficient_mu 1.586
_exptl_absorpt_correction_T_max 0.862
_exptl_absorpt_correction_T_min 0.612
_exptl_absorpt_correction_type multi-scan
_exptl_absorpt_process_details '(CrysAlis RED; Oxford Diffraction, 2006)'
_exptl_crystal_colour 'dark blue'
_exptl_crystal_density_diffrn 1.627
_exptl_crystal_density_method 'not measured'
_exptl_crystal_description prism
_exptl_crystal_F_000 868
_exptl_crystal_size_max 0.5
_exptl_crystal_size_mid 0.3
_exptl_crystal_size_min 0.1
_refine_diff_density_max 0.39
_refine_diff_density_min -0.38
_refine_ls_extinction_method none
_refine_ls_goodness_of_fit_ref 1.12
_refine_ls_hydrogen_treatment mixed
_refine_ls_matrix_type full
_refine_ls_number_parameters 114
_refine_ls_number_reflns 1525
_refine_ls_number_restraints 0
_refine_ls_restrained_S_all 1.12
_refine_ls_R_factor_all 0.028
_refine_ls_R_factor_gt 0.028
_refine_ls_shift/su_max 0.000
_refine_ls_shift/su_mean 0.000
_refine_ls_structure_factor_coef Fsqd
_refine_ls_weighting_details 'calc w = 1/[\s^2^(Fo^2^)+(0.0302P)^2^+2.8011P] where P=(Fo^2^+2Fc^2^)/3'
_refine_ls_weighting_scheme calc
_refine_ls_wR_factor_gt 0.069
_refine_ls_wR_factor_ref 0.069
_reflns_number_gt 1522
_reflns_number_total 1525
_reflns_threshold_expression I>2\s(I)
_cod_data_source_file ya2049.cif
_cod_data_source_block I
_cod_original_sg_symbol_H-M 'C 2/c'
_cod_database_code 2214008
_cod_database_fobs_code 2214008

loop_
_symmetry_equiv_pos_site_id
_symmetry_equiv_pos_as_xyz
1 x,y,z
2 -x,y,1/2-z
3 -x,-y,-z
4 x,-y,1/2+z
5 1/2+x,1/2+y,z
6 1/2-x,1/2+y,1/2-z
7 1/2-x,1/2-y,-z
8 1/2+x,1/2-y,1/2+z

loop_
_atom_site_aniso_label
_atom_site_aniso_U_11
_atom_site_aniso_U_22
_atom_site_aniso_U_33
_atom_site_aniso_U_12
_atom_site_aniso_U_13
_atom_site_aniso_U_23
Cu 0.0294(2) 0.0282(2) 0.0311(2) 0.0000 -0.00660(10) 0.0000
Cl 0.0686(5) 0.0747(5) 0.0343(3) 0.0191(4) -0.0062(3) 0.0101(3)
O1 0.0747(19) 0.0267(12) 0.0411(15) 0.0000 -0.0195(14) 0.0000
O2 0.0420(9) 0.0418(9) 0.0373(9) -0.0022(7) -0.0138(7) 0.0028(7)
O3 0.0704(12) 0.0375(10) 0.0416(10) 0.0052(9) -0.0091(9) -0.0060(7)
N1 0.0318(9) 0.0341(10) 0.0340(10) 0.0020(8) -0.0058(8) -0.0013(8)
C2 0.0460(13) 0.0371(13) 0.0428(13) -0.0004(10) -0.0012(11) -0.0083(10)
C3 0.0489(14) 0.0464(15) 0.0450(14) 0.0095(12) 0.0076(11) -0.0067(11)
C4 0.0344(12) 0.0549(15) 0.0467(14) 0.0066(11) 0.0020(10) 0.0057(12)
C5 0.0352(12) 0.0433(13) 0.0495(14) -0.0036(11) -0.0049(10) 0.0013(12)
C6 0.0361(12) 0.0358(12) 0.0400(12) 0.0027(10) -0.0042(10) -0.0051(10)
C7 0.0333(11) 0.0401(13) 0.0331(12) 0.0069(10) -0.0036(9) -0.0019(10)
C8 0.0782(19) 0.0444(15) 0.0381(14) 0.0099(14) -0.0176(13) -0.0013(12)

loop_
_atom_site_type_symbol
_atom_site_label
_atom_site_fract_x
_atom_site_fract_y
_atom_site_fract_z
_atom_site_U_iso_or_equiv
_atom_site_thermal_displace_type
_atom_site_calc_flag
_atom_site_refinement_flags
_atom_site_occupancy
Cu Cu 0.50000 0.15762(6) 0.75000 0.02960(10) Uani . . 1.000
Cl Cl 0.36996(5) 0.46966(14) 0.48366(3) 0.0592(3) Uani . . 1.000
O O1 0.50000 -0.2244(4) 0.75000 0.0476(9) Uani . . 1.000
O O2 0.44747(10) 0.1458(3) 0.65395(9) 0.0405(5) Uani . . 1.000
O O3 0.45154(12) 0.5223(3) 0.62994(10) 0.0499(6) Uani . . 1.000
N N1 0.60950(11) 0.1995(3) 0.70046(10) 0.0333(6) Uani . . 1.000
C C2 0.63501(15) 0.0422(4) 0.65219(13) 0.0420(8) Uani . . 1.000
C C3 0.71066(16) 0.0556(5) 0.61918(14) 0.0467(8) Uani . . 1.000
C C4 0.76144(15) 0.2377(5) 0.63518(14) 0.0453(8) Uani . . 1.000
C C5 0.73508(14) 0.4021(4) 0.68382(14) 0.0427(8) Uani . . 1.000
C C6 0.65925(14) 0.3777(4) 0.71528(13) 0.0373(7) Uani . . 1.000
C C7 0.44102(13) 0.3215(4) 0.61287(12) 0.0355(7) Uani . . 1.000
C C8 0.42029(19) 0.2536(5) 0.53452(14) 0.0537(9) Uani . . 1.000
H H1 0.4883(18) -0.289(5) 0.7141(15) 0.055(9) Uiso . . 1.000
H H2 0.60070 -0.08030 0.64050 0.0500 Uiso calc R 1.000
H H3 0.72690 -0.05750 0.58650 0.0560 Uiso calc R 1.000
H H4 0.81250 0.24960 0.61370 0.0540 Uiso calc R 1.000
H H5 0.76800 0.52790 0.69530 0.0510 Uiso calc R 1.000
H H6 0.64190 0.48930 0.74810 0.0450 Uiso calc R 1.000
H H81 0.38590 0.11740 0.53530 0.0640 Uiso calc R 1.000
H H82 0.47050 0.21290 0.50990 0.0640 Uiso calc R 1.000

loop_
_atom_type_symbol
_atom_type_description
_atom_type_scat_dispersion_real
_atom_type_scat_dispersion_imag
_atom_type_scat_source
O O 0.0106 0.0060 'International Tables Vol C Tables 4.2.6.8 and 6.1.1.4'
N N 0.0061 0.0033 'International Tables Vol C Tables 4.2.6.8 and 6.1.1.4'
Cu Cu 0.3201 1.2651 'International Tables Vol C Tables 4.2.6.8 and 6.1.1.4'
Cl Cl 0.1484 0.1585 'International Tables Vol C Tables 4.2.6.8 and 6.1.1.4'
H H 0.0000 0.0000 'International Tables Vol C Tables 4.2.6.8 and 6.1.1.4'
C C 0.0033 0.0016 'International Tables Vol C Tables 4.2.6.8 and 6.1.1.4'

loop_
_geom_angle_atom_site_label_1
_geom_angle_atom_site_label_2
_geom_angle_atom_site_label_3
_geom_angle_site_symmetry_3
_geom_angle
_geom_angle_publ_flag
O1 Cu O2 . 87.99(5) yes
O1 Cu N1 . 96.87(5) yes
O2 Cu N1 . 89.05(7) yes
O2 Cu O2 2_656 175.98(8) yes
O2 Cu N1 2_656 91.43(7) yes
N1 Cu N1 2_656 166.26(7) yes
Cu O2 C7 . 122.65(15) no
H1 O1 H1 2_656 123(3) no
Cu O1 H1 . 119(2) no
Cu N1 C6 . 122.51(15) no
Cu N1 C2 . 119.68(15) no
C2 N1 C6 . 117.8(2) no
N1 C2 C3 . 122.4(2) no
C2 C3 C4 . 119.4(2) no
C3 C4 C5 . 118.6(2) no
C4 C5 C6 . 119.2(2) no
N1 C6 C5 . 122.7(2) no
O2 C7 O3 . 127.1(2) no
O2 C7 C8 . 111.6(2) no
O3 C7 C8 . 121.3(2) no
Cl C8 C7 . 114.5(2) no
N1 C2 H2 . 119 no
C3 C2 H2 . 119 no
C2 C3 H3 . 120 no
C4 C3 H3 . 120 no
C3 C4 H4 . 121 no
C5 C4 H4 . 121 no
C4 C5 H5 . 120 no
C6 C5 H5 . 120 no
N1 C6 H6 . 119 no
C5 C6 H6 . 119 no
Cl C8 H81 . 109 no
Cl C8 H82 . 109 no
C7 C8 H81 . 109 no
C7 C8 H82 . 109 no
H81 C8 H82 . 108 no

loop_
_geom_bond_atom_site_label_1
_geom_bond_atom_site_label_2
_geom_bond_distance
_geom_bond_publ_flag
Cu O1 2.217(2) yes
Cu O2 1.9549(16) yes
Cu N1 2.0311(18) yes
Cl C8 1.763(3) no
O2 C7 1.272(3) yes
O3 C7 1.218(3) yes
O1 H1 0.78(3) no
N1 C6 1.343(3) no
N1 C2 1.341(3) no
C2 C3 1.385(4) no
C3 C4 1.374(4) no
C4 C5 1.378(4) no
C5 C6 1.381(3) no
C7 C8 1.526(3) no
C2 H2 0.93 no
C3 H3 0.93 no
C4 H4 0.93 no
C5 H5 0.93 no
C6 H6 0.93 no
C8 H81 0.97 no
C8 H82 0.97 no

loop_
_geom_hbond_atom_site_label_D
_geom_hbond_atom_site_label_H
_geom_hbond_atom_site_label_A
_geom_hbond_site_symmetry_A
_geom_hbond_distance_DH
_geom_hbond_distance_HA
_geom_hbond_distance_DA
_geom_hbond_angle_DHA
_geom_hbond_publ_flag
O1 H1 O3 1_545 0.78(3) 1.98(3) 2.759(2) 174(3) yes
